data_7049288
loop_
_publ_author_name
'Sahoo, Padmini'
'Raut, Ravindra K.'
'Maurya, Devesh'
'Kumar, Vikas'
'Rani, Pooja'
'Gonnade, Rajesh G.'
'Majumdar, Moumita'

_publ_section_title
;
 Stabilization of bis(chlorogermyliumylidene)s within bifunctional PNNP
 ligand frameworks and their reactivity studies.
;
_journal_issue 21
_journal_name_full 'Dalton transactions (Cambridge, England : 2003)'
_journal_page_first 7344
_journal_page_last 7351
_journal_paper_doi 10.1039/c9dt00109c
_journal_volume 48
_journal_year 2019
_chemical_formula_sum 'C42 H38 Cl9 F3 Ga2 N2 O3 P2 S'
_chemical_formula_weight 1228.23
_space_group_crystal_system monoclinic
_space_group_IT_number 14
_space_group_name_Hall '-P 2yn'
_space_group_name_H-M_alt 'P 1 21/n 1'
_symmetry_space_group_name_Hall '-P 2yn'
_symmetry_space_group_name_H-M 'P 1 21/n 1'
_atom_sites_solution_hydrogens geom
_audit_creation_method SHELXL-2014/7
_audit_update_record
;
2019-01-08 deposited with the CCDC.    2019-03-07 downloaded from the CCDC.
;
_cell_angle_alpha 90
_cell_angle_beta 104.849(2)
_cell_angle_gamma 90
_cell_formula_units_Z 4
_cell_length_a 10.8764(4)
_cell_length_b 37.6034(12)
_cell_length_c 12.6639(4)
_cell_measurement_reflns_used 8678
_cell_measurement_temperature 100(2)
_cell_measurement_theta_max 66.48
_cell_measurement_theta_min 2.35
_cell_volume 5006.4(3)
_computing_cell_refinement 'Bruker SAINT'
_computing_data_collection 'Bruker APEX2'
_computing_data_reduction 'Bruker SAINT'
_computing_molecular_graphics 'Bruker SHELXTL'
_computing_publication_material 'Bruker SHELXTL'
_computing_structure_refinement 'SHELXL-2014 (Sheldrick 2014)'
_computing_structure_solution 'SHELXS-97 (Sheldrick 2008)'
_diffrn_ambient_temperature 100(2)
_diffrn_measured_fraction_theta_full 0.991
_diffrn_measured_fraction_theta_max 0.991
_diffrn_measurement_device_type 'Bruker APEX-II CCD'
_diffrn_measurement_method '\f and \w scans'
_diffrn_radiation_type CuK\a
_diffrn_radiation_wavelength 1.54178
_diffrn_reflns_av_R_equivalents 0.1643
_diffrn_reflns_av_unetI/netI 0.0974
_diffrn_reflns_Laue_measured_fraction_full 0.991
_diffrn_reflns_Laue_measured_fraction_max 0.991
_diffrn_reflns_limit_h_max 12
_diffrn_reflns_limit_h_min -12
_diffrn_reflns_limit_k_max 44
_diffrn_reflns_limit_k_min -44
_diffrn_reflns_limit_l_max 15
_diffrn_reflns_limit_l_min -13
_diffrn_reflns_number 48512
_diffrn_reflns_point_group_measured_fraction_full 0.991
_diffrn_reflns_point_group_measured_fraction_max 0.991
_diffrn_reflns_theta_full 66.859
_diffrn_reflns_theta_max 66.859
_diffrn_reflns_theta_min 2.350
_exptl_absorpt_coefficient_mu 7.177
_exptl_absorpt_correction_T_max 0.101
_exptl_absorpt_correction_T_min 0.045
_exptl_absorpt_correction_type multi-scan
_exptl_crystal_colour block
_exptl_crystal_density_diffrn 1.630
_exptl_crystal_description colourless
_exptl_crystal_F_000 2464
_exptl_crystal_size_max 0.09
_exptl_crystal_size_mid 0.08
_exptl_crystal_size_min 0.05
_refine_diff_density_max 0.758
_refine_diff_density_min -0.702
_refine_diff_density_rms 0.141
_refine_ls_extinction_coef 0.00041(8)
_refine_ls_extinction_expression Fc^*^=kFc[1+0.001xFc^2^\l^3^/sin(2\q)]^-1/4^
_refine_ls_extinction_method 'SHELXL-2014/7 (Sheldrick 2014'
_refine_ls_goodness_of_fit_ref 1.040
_refine_ls_hydrogen_treatment constr
_refine_ls_matrix_type full
_refine_ls_number_parameters 578
_refine_ls_number_reflns 8803
_refine_ls_number_restraints 0
_refine_ls_restrained_S_all 1.040
_refine_ls_R_factor_all 0.1182
_refine_ls_R_factor_gt 0.0746
_refine_ls_shift/su_max 0.001
_refine_ls_shift/su_mean 0.000
_refine_ls_structure_factor_coef Fsqd
_refine_ls_weighting_details 'w=1/[\s^2^(Fo^2^)+(0.1089P)^2^+14.2295P] where P=(Fo^2^+2Fc^2^)/3'
_refine_ls_weighting_scheme calc
_refine_ls_wR_factor_gt 0.1899
_refine_ls_wR_factor_ref 0.2193
_reflns_Friedel_coverage 0.000
_reflns_number_gt 5713
_reflns_number_total 8803
_reflns_threshold_expression 'I > 2\s(I)'
_cod_data_source_file c9dt00109c5.cif
_cod_data_source_block 5
_cod_depositor_comments 'Adding full bibliography for 7049285--7049289.cif.'
_cod_database_code 7049288
_shelx_shelxl_version_number 2014/7
_shelx_space_group_comment
;
The symmetry employed for this shelxl refinement is uniquely defined
by the following loop, which should always be used as a source of
symmetry information in preference to the above space-group names.
They are only intended as comments.
;

loop_
_space_group_symop_operation_xyz
'x, y, z'
'-x+1/2, y+1/2, -z+1/2'
'-x, -y, -z'
'x-1/2, -y-1/2, z-1/2'

loop_
_atom_site_label
_atom_site_type_symbol
_atom_site_fract_x
_atom_site_fract_y
_atom_site_fract_z
_atom_site_U_iso_or_equiv
_atom_site_adp_type
_atom_site_occupancy
_atom_site_site_symmetry_order
_atom_site_calc_flag
_atom_site_refinement_flags_posn
_atom_site_refinement_flags_adp
Ga2 Ga 0.21177(10) 0.50867(3) 0.71032(8) 0.0365(3) Uani 1 1 d . .
Ga1 Ga 0.59239(10) 0.81921(3) 0.49286(8) 0.0361(3) Uani 1 1 d . .
Cl7 Cl 0.2921(2) 0.52150(5) 0.57405(15) 0.0398(5) Uani 1 1 d . .
S1 S 0.90651(19) 0.72898(5) 0.63413(16) 0.0347(4) Uani 1 1 d . .
P2 P 0.47677(19) 0.65048(5) 0.66539(15) 0.0308(4) Uani 1 1 d . .
Cl1 Cl 0.6456(2) 0.81606(6) 0.67057(16) 0.0440(5) Uani 1 1 d . .
P1 P 0.50968(19) 0.61926(5) 0.35165(15) 0.0314(4) Uani 1 1 d . .
Cl5 Cl 0.3412(2) 0.47035(6) 0.81220(17) 0.0466(5) Uani 1 1 d . .
Cl2 Cl 0.3950(2) 0.83292(6) 0.42775(17) 0.0452(5) Uani 1 1 d . .
Cl3 Cl 0.7264(2) 0.84999(6) 0.43124(18) 0.0470(5) Uani 1 1 d . .
Cl4 Cl 0.1944(2) 0.55600(6) 0.80314(17) 0.0488(5) Uani 1 1 d . .
Cl6 Cl 0.0261(2) 0.48410(7) 0.65172(19) 0.0500(6) Uani 1 1 d . .
Cl8 Cl 0.9658(3) 0.54794(8) -0.0520(2) 0.0627(7) Uani 1 1 d . .
Cl9 Cl 0.9887(3) 0.59375(7) 0.1358(2) 0.0710(8) Uani 1 1 d . .
F1 F 1.0639(4) 0.69733(14) 0.5384(4) 0.0430(11) Uani 1 1 d . .
F3 F 1.0163(5) 0.66680(14) 0.6674(4) 0.0467(12) Uani 1 1 d . .
F2 F 0.8803(5) 0.67230(13) 0.5078(4) 0.0459(12) Uani 1 1 d . .
O2 O 0.8043(5) 0.71586(16) 0.6755(5) 0.0398(13) Uani 1 1 d . .
O1 O 0.8681(5) 0.75068(15) 0.5383(4) 0.0384(13) Uani 1 1 d . .
O3 O 1.0144(5) 0.74281(15) 0.7162(4) 0.0384(13) Uani 1 1 d . .
N2 N 0.5068(6) 0.67591(16) 0.4825(5) 0.0290(13) Uani 1 1 d . .
N1 N 0.6115(6) 0.76992(18) 0.4450(5) 0.0351(15) Uani 1 1 d . .
H00A H 0.5860 0.7694 0.3724 0.042 Uiso 1 1 calc R U
H00B H 0.6940 0.7646 0.4637 0.042 Uiso 1 1 calc R U
C1 C 0.5429(7) 0.7412(2) 0.4874(6) 0.0315(16) Uani 1 1 d . .
H00C H 0.4527 0.7465 0.4696 0.038 Uiso 1 1 calc R U
H00D H 0.5738 0.7398 0.5663 0.038 Uiso 1 1 calc R U
C4 C 0.6616(7) 0.6250(2) 0.5643(6) 0.0288(15) Uani 1 1 d . .
C35 C 0.4182(7) 0.5831(2) 0.2831(6) 0.0320(17) Uani 1 1 d . .
C15 C 0.1161(8) 0.6065(2) 0.4330(7) 0.0367(18) Uani 1 1 d . .
H00Q H 0.0441 0.5965 0.3866 0.044 Uiso 1 1 calc R U
C8 C 0.8273(7) 0.5841(2) 0.6423(6) 0.0355(18) Uani 1 1 d . .
H00R H 0.8952 0.5775 0.7001 0.043 Uiso 1 1 calc R U
C5 C 0.6271(8) 0.6045(2) 0.4688(6) 0.0332(17) Uani 1 1 d . .
C41 C 0.9705(7) 0.6897(2) 0.5856(6) 0.0339(17) Uani 1 1 d . .
C25 C 0.5488(7) 0.5535(2) 0.8035(7) 0.0363(18) Uani 1 1 d . .
H00U H 0.5434 0.5300 0.7797 0.044 Uiso 1 1 calc R U
C12 C 0.3352(7) 0.6353(2) 0.5706(6) 0.0321(16) Uani 1 1 d . .
C23 C 0.5247(7) 0.6165(2) 0.7649(6) 0.0299(16) Uani 1 1 d . .
C6 C 0.6943(8) 0.5732(2) 0.4635(6) 0.0356(18) Uani 1 1 d . .
H00X H 0.6715 0.5591 0.4011 0.043 Uiso 1 1 calc R U
C16 C 0.2088(7) 0.6223(2) 0.3895(6) 0.0336(17) Uani 1 1 d . .
H00Y H 0.1971 0.6233 0.3142 0.040 Uiso 1 1 calc R U
C11 C 0.3189(7) 0.6366(2) 0.4587(6) 0.0318(17) Uani 1 1 d . .
C36 C 0.3824(8) 0.5561(2) 0.3453(7) 0.0379(18) Uani 1 1 d . .
H010 H 0.4087 0.5570 0.4211 0.045 Uiso 1 1 calc R U
C24 C 0.5200(7) 0.5810(2) 0.7298(6) 0.0345(17) Uani 1 1 d . .
H011 H 0.4968 0.5760 0.6554 0.041 Uiso 1 1 calc R U
C10 C 0.4177(7) 0.6531(2) 0.4074(6) 0.0311(16) Uani 1 1 d . .
H012 H 0.3721 0.6679 0.3462 0.037 Uiso 1 1 calc R U
C9 C 0.7610(7) 0.6147(2) 0.6498(6) 0.0322(17) Uani 1 1 d . .
H013 H 0.7833 0.6284 0.7129 0.039 Uiso 1 1 calc R U
C2 C 0.5644(7) 0.70583(19) 0.4366(6) 0.0301(16) Uani 1 1 d . .
H01A H 0.5279 0.7069 0.3583 0.036 Uiso 1 1 calc R U
H01B H 0.6551 0.7017 0.4492 0.036 Uiso 1 1 calc R U
C22 C 0.5689(8) 0.7099(2) 0.7871(6) 0.0362(18) Uani 1 1 d . .
H015 H 0.6484 0.6992 0.7992 0.043 Uiso 1 1 calc R U
C21 C 0.5573(8) 0.7437(2) 0.8283(7) 0.0395(19) Uani 1 1 d . .
H016 H 0.6292 0.7556 0.8684 0.047 Uiso 1 1 calc R U
C7 C 0.7948(8) 0.5628(2) 0.5499(7) 0.0391(19) Uani 1 1 d . .
H017 H 0.8392 0.5419 0.5458 0.047 Uiso 1 1 calc R U
C34 C 0.7155(8) 0.6394(2) 0.2729(7) 0.0372(18) Uani 1 1 d . .
H018 H 0.7653 0.6255 0.3285 0.045 Uiso 1 1 calc R U
C13 C 0.2401(7) 0.6197(2) 0.6153(6) 0.0308(16) Uani 1 1 d . .
H019 H 0.2509 0.6190 0.6905 0.037 Uiso 1 1 calc R U
C40 C 0.3793(7) 0.5816(2) 0.1691(6) 0.0358(18) Uani 1 1 d . .
H01C H 0.4038 0.5993 0.1276 0.043 Uiso 1 1 calc R U
C39 C 0.3054(8) 0.5540(2) 0.1185(7) 0.043(2) Uani 1 1 d . .
H01D H 0.2803 0.5531 0.0426 0.052 Uiso 1 1 calc R U
C30 C 0.5108(8) 0.6635(2) 0.1774(6) 0.0375(18) Uani 1 1 d . .
H01E H 0.4237 0.6656 0.1697 0.045 Uiso 1 1 calc R U
C18 C 0.3411(8) 0.7087(2) 0.7092(6) 0.0374(18) Uani 1 1 d . .
H01F H 0.2685 0.6971 0.6696 0.045 Uiso 1 1 calc R U
C32 C 0.6978(10) 0.6784(2) 0.1191(7) 0.045(2) Uani 1 1 d . .
H01G H 0.7365 0.6908 0.0728 0.054 Uiso 1 1 calc R U
C14 C 0.1313(8) 0.6057(2) 0.5452(7) 0.0384(18) Uani 1 1 d . .
H01H H 0.0682 0.5958 0.5735 0.046 Uiso 1 1 calc R U
C17 C 0.4600(8) 0.6921(2) 0.7271(6) 0.0347(17) Uani 1 1 d . .
C29 C 0.5844(8) 0.6421(2) 0.2620(6) 0.0334(17) Uani 1 1 d . .
C19 C 0.3312(9) 0.7422(2) 0.7500(7) 0.041(2) Uani 1 1 d . .
H01I H 0.2523 0.7533 0.7375 0.050 Uiso 1 1 calc R U
C37 C 0.3071(8) 0.5279(2) 0.2932(7) 0.043(2) Uani 1 1 d . .
H01J H 0.2836 0.5098 0.3340 0.052 Uiso 1 1 calc R U
C31 C 0.5664(8) 0.6813(2) 0.1057(7) 0.0399(19) Uani 1 1 d . .
H01K H 0.5170 0.6950 0.0495 0.048 Uiso 1 1 calc R U
C3 C 0.5863(7) 0.6584(2) 0.5791(6) 0.0322(17) Uani 1 1 d . .
H01L H 0.6485 0.6760 0.6169 0.039 Uiso 1 1 calc R U
C33 C 0.7709(9) 0.6570(2) 0.2018(7) 0.045(2) Uani 1 1 d . .
H01M H 0.8577 0.6547 0.2089 0.054 Uiso 1 1 calc R U
C20 C 0.4400(9) 0.7596(2) 0.8100(7) 0.045(2) Uani 1 1 d . .
H01N H 0.4331 0.7822 0.8379 0.054 Uiso 1 1 calc R U
C26 C 0.5866(9) 0.5616(3) 0.9152(8) 0.048(2) Uani 1 1 d . .
H01O H 0.6077 0.5433 0.9663 0.058 Uiso 1 1 calc R U
C28 C 0.5649(8) 0.6237(2) 0.8775(7) 0.041(2) Uani 1 1 d . .
H01P H 0.5724 0.6471 0.9025 0.049 Uiso 1 1 calc R U
C38 C 0.2672(8) 0.5273(2) 0.1785(7) 0.044(2) Uani 1 1 d . .
H01Q H 0.2153 0.5090 0.1430 0.052 Uiso 1 1 calc R U
C27 C 0.5924(9) 0.5964(3) 0.9492(7) 0.047(2) Uani 1 1 d . .
H01R H 0.6159 0.6012 1.0237 0.056 Uiso 1 1 calc R U
C42 C 0.9355(9) 0.5525(3) 0.0778(7) 0.054(2) Uani 1 1 d . .
H01S H 0.8449 0.5503 0.0708 0.065 Uiso 1 1 calc R U
H01T H 0.9784 0.5336 0.1255 0.065 Uiso 1 1 calc R U

loop_
_atom_site_aniso_label
_atom_site_aniso_U_11
_atom_site_aniso_U_22
_atom_site_aniso_U_33
_atom_site_aniso_U_23
_atom_site_aniso_U_13
_atom_site_aniso_U_12
Ga2 0.0377(6) 0.0383(6) 0.0334(5) 0.0031(4) 0.0089(4) 0.0009(4)
Ga1 0.0396(6) 0.0326(5) 0.0342(5) -0.0006(4) 0.0061(4) -0.0016(4)
Cl7 0.0494(12) 0.0388(10) 0.0333(9) -0.0009(8) 0.0143(8) -0.0055(9)
S1 0.0336(10) 0.0358(10) 0.0332(9) -0.0006(8) 0.0060(8) -0.0017(8)
P2 0.0310(10) 0.0319(10) 0.0289(9) -0.0010(8) 0.0066(8) -0.0014(8)
Cl1 0.0539(12) 0.0412(11) 0.0346(10) -0.0032(8) 0.0073(9) -0.0024(10)
P1 0.0329(10) 0.0311(10) 0.0290(9) -0.0005(8) 0.0055(8) -0.0010(8)
Cl5 0.0466(12) 0.0536(13) 0.0388(10) 0.0105(9) 0.0098(9) 0.0101(10)
Cl2 0.0378(11) 0.0493(12) 0.0468(11) -0.0015(9) 0.0077(9) 0.0059(9)
Cl3 0.0519(13) 0.0403(11) 0.0485(12) 0.0027(9) 0.0125(10) -0.0106(10)
Cl4 0.0618(14) 0.0480(12) 0.0406(11) -0.0009(9) 0.0206(10) 0.0026(11)
Cl6 0.0408(11) 0.0552(13) 0.0509(12) 0.0097(10) 0.0058(9) -0.0080(10)
Cl8 0.0722(17) 0.0737(17) 0.0449(12) -0.0108(12) 0.0197(12) -0.0215(14)
Cl9 0.107(2) 0.0536(15) 0.0489(13) -0.0061(11) 0.0131(14) 0.0138(15)
F1 0.034(2) 0.053(3) 0.042(3) 0.004(2) 0.009(2) 0.000(2)
F3 0.051(3) 0.045(3) 0.042(3) 0.010(2) 0.007(2) 0.009(2)
F2 0.040(3) 0.042(3) 0.052(3) -0.010(2) 0.007(2) -0.003(2)
O2 0.036(3) 0.042(3) 0.042(3) -0.004(3) 0.010(2) -0.005(3)
O1 0.035(3) 0.035(3) 0.040(3) 0.002(2) 0.001(2) 0.002(2)
O3 0.036(3) 0.042(3) 0.032(3) 0.001(2) -0.002(2) -0.009(3)
N2 0.029(3) 0.029(3) 0.028(3) 0.001(2) 0.005(3) -0.004(3)
N1 0.036(4) 0.034(4) 0.035(3) 0.003(3) 0.008(3) -0.001(3)
C1 0.031(4) 0.031(4) 0.030(4) 0.002(3) 0.003(3) -0.003(3)
C4 0.031(4) 0.029(4) 0.029(4) -0.001(3) 0.010(3) -0.005(3)
C35 0.035(4) 0.034(4) 0.025(4) -0.004(3) 0.004(3) 0.005(3)
C15 0.036(4) 0.034(4) 0.038(4) 0.002(3) 0.006(3) 0.003(3)
C8 0.033(4) 0.044(5) 0.027(4) 0.006(3) 0.002(3) -0.002(4)
C5 0.040(4) 0.029(4) 0.034(4) 0.001(3) 0.016(3) -0.002(3)
C41 0.029(4) 0.036(4) 0.035(4) -0.003(3) 0.004(3) 0.000(3)
C25 0.031(4) 0.035(4) 0.043(4) 0.000(3) 0.009(3) 0.002(3)
C12 0.032(4) 0.028(4) 0.037(4) -0.001(3) 0.009(3) 0.000(3)
C23 0.025(4) 0.030(4) 0.034(4) -0.001(3) 0.006(3) -0.002(3)
C6 0.036(4) 0.038(4) 0.031(4) -0.004(3) 0.005(3) 0.002(4)
C16 0.032(4) 0.036(4) 0.030(4) 0.000(3) 0.002(3) 0.005(3)
C11 0.032(4) 0.028(4) 0.037(4) 0.001(3) 0.013(3) 0.003(3)
C36 0.033(4) 0.039(5) 0.040(4) -0.004(4) 0.006(3) -0.002(4)
C24 0.032(4) 0.033(4) 0.036(4) 0.003(3) 0.005(3) 0.000(3)
C10 0.030(4) 0.033(4) 0.028(4) 0.002(3) 0.003(3) 0.000(3)
C9 0.030(4) 0.036(4) 0.027(4) 0.002(3) 0.001(3) -0.005(3)
C2 0.028(4) 0.027(4) 0.032(4) 0.003(3) 0.003(3) 0.000(3)
C22 0.032(4) 0.044(5) 0.032(4) 0.000(3) 0.008(3) -0.002(4)
C21 0.041(5) 0.041(5) 0.037(4) -0.006(4) 0.010(4) -0.014(4)
C7 0.034(4) 0.037(4) 0.041(4) 0.000(4) 0.000(4) 0.001(4)
C34 0.038(4) 0.035(4) 0.039(4) 0.003(3) 0.012(3) 0.001(4)
C13 0.035(4) 0.032(4) 0.031(4) -0.001(3) 0.017(3) 0.002(3)
C40 0.034(4) 0.041(5) 0.032(4) -0.001(3) 0.007(3) 0.000(4)
C39 0.048(5) 0.045(5) 0.031(4) -0.006(4) 0.002(4) 0.002(4)
C30 0.040(5) 0.039(5) 0.034(4) -0.005(3) 0.011(3) 0.000(4)
C18 0.030(4) 0.044(5) 0.037(4) -0.003(4) 0.007(3) -0.003(4)
C32 0.069(6) 0.034(4) 0.041(5) 0.004(4) 0.028(4) -0.005(4)
C14 0.039(4) 0.035(4) 0.043(5) 0.004(4) 0.015(4) 0.005(4)
C17 0.039(4) 0.036(4) 0.027(4) 0.001(3) 0.005(3) -0.001(4)
C29 0.042(4) 0.027(4) 0.033(4) -0.005(3) 0.011(3) -0.004(3)
C19 0.048(5) 0.034(4) 0.045(5) -0.003(4) 0.018(4) 0.007(4)
C37 0.045(5) 0.040(5) 0.046(5) 0.003(4) 0.014(4) -0.003(4)
C31 0.046(5) 0.035(4) 0.040(4) 0.005(4) 0.013(4) 0.006(4)
C3 0.031(4) 0.033(4) 0.029(4) 0.000(3) 0.001(3) -0.004(3)
C33 0.040(5) 0.048(5) 0.050(5) -0.007(4) 0.017(4) -0.010(4)
C20 0.050(5) 0.040(5) 0.045(5) -0.008(4) 0.013(4) -0.006(4)
C26 0.054(6) 0.042(5) 0.047(5) 0.006(4) 0.010(4) 0.012(4)
C28 0.055(5) 0.034(4) 0.033(4) 0.000(3) 0.009(4) -0.002(4)
C38 0.043(5) 0.040(5) 0.045(5) -0.013(4) 0.007(4) -0.003(4)
C27 0.054(6) 0.053(6) 0.033(4) 0.004(4) 0.008(4) 0.005(4)
C42 0.050(6) 0.070(7) 0.041(5) 0.007(5) 0.009(4) -0.008(5)

loop_
_atom_type_symbol
_atom_type_description
_atom_type_scat_dispersion_real
_atom_type_scat_dispersion_imag
_atom_type_scat_source
C C 0.0181 0.0091 'International Tables Vol C Tables 4.2.6.8 and 6.1.1.4'
H H 0.0000 0.0000 'International Tables Vol C Tables 4.2.6.8 and 6.1.1.4'
Cl Cl 0.3639 0.7018 'International Tables Vol C Tables 4.2.6.8 and 6.1.1.4'
F F 0.0727 0.0534 'International Tables Vol C Tables 4.2.6.8 and 6.1.1.4'
Ga Ga -1.2846 0.7763 'International Tables Vol C Tables 4.2.6.8 and 6.1.1.4'
N N 0.0311 0.0180 'International Tables Vol C Tables 4.2.6.8 and 6.1.1.4'
O O 0.0492 0.0322 'International Tables Vol C Tables 4.2.6.8 and 6.1.1.4'
P P 0.2955 0.4335 'International Tables Vol C Tables 4.2.6.8 and 6.1.1.4'
S S 0.3331 0.5567 'International Tables Vol C Tables 4.2.6.8 and 6.1.1.4'

loop_
_geom_angle_atom_site_label_1
_geom_angle_atom_site_label_2
_geom_angle_atom_site_label_3
_geom_angle
Cl4 Ga2 Cl6 109.38(10)
Cl4 Ga2 Cl7 110.87(9)
Cl6 Ga2 Cl7 110.49(9)
Cl4 Ga2 Cl5 110.69(10)
Cl6 Ga2 Cl5 108.81(10)
Cl7 Ga2 Cl5 106.56(9)
N1 Ga1 Cl2 106.2(2)
N1 Ga1 Cl3 105.0(2)
Cl2 Ga1 Cl3 115.61(10)
N1 Ga1 Cl1 104.2(2)
Cl2 Ga1 Cl1 112.51(10)
Cl3 Ga1 Cl1 112.18(9)
O2 S1 O1 114.9(3)
O2 S1 O3 115.0(3)
O1 S1 O3 114.2(3)
O2 S1 C41 104.2(4)
O1 S1 C41 103.4(4)
O3 S1 C41 103.0(4)
C23 P2 C17 111.5(4)
C23 P2 C12 107.1(4)
C17 P2 C12 114.1(4)
C23 P2 C3 114.9(4)
C17 P2 C3 105.9(4)
C12 P2 C3 103.3(4)
C35 P1 C29 110.4(4)
C35 P1 C5 111.2(4)
C29 P1 C5 109.6(4)
C35 P1 C10 114.9(4)
C29 P1 C10 106.8(4)
C5 P1 C10 103.7(3)
C10 N2 C3 115.8(6)
C10 N2 C2 118.1(6)
C3 N2 C2 116.9(6)
C1 N1 Ga1 117.9(5)
C1 N1 H00A 107.8
Ga1 N1 H00A 107.8
C1 N1 H00B 107.8
Ga1 N1 H00B 107.8
H00A N1 H00B 107.2
N1 C1 C2 109.7(6)
N1 C1 H00C 109.7
C2 C1 H00C 109.7
N1 C1 H00D 109.7
C2 C1 H00D 109.7
H00C C1 H00D 108.2
C9 C4 C5 120.4(7)
C9 C4 C3 118.1(7)
C5 C4 C3 121.4(7)
C40 C35 C36 119.9(7)
C40 C35 P1 121.3(6)
C36 C35 P1 118.8(6)
C14 C15 C16 120.2(8)
C14 C15 H00Q 119.9
C16 C15 H00Q 119.9
C9 C8 C7 121.1(7)
C9 C8 H00R 119.4
C7 C8 H00R 119.4
C6 C5 C4 118.5(7)
C6 C5 P1 119.7(6)
C4 C5 P1 121.6(6)
F1 C41 F3 108.0(6)
F1 C41 F2 105.6(6)
F3 C41 F2 107.9(6)
F1 C41 S1 112.3(6)
F3 C41 S1 111.1(5)
F2 C41 S1 111.6(5)
C24 C25 C26 118.7(8)
C24 C25 H00U 120.6
C26 C25 H00U 120.6
C11 C12 C13 120.3(7)
C11 C12 P2 122.7(6)
C13 C12 P2 116.9(6)
C24 C23 C28 118.8(7)
C24 C23 P2 118.6(6)
C28 C23 P2 122.6(6)
C7 C6 C5 121.1(8)
C7 C6 H00X 119.5
C5 C6 H00X 119.5
C11 C16 C15 120.3(7)
C11 C16 H00Y 119.8
C15 C16 H00Y 119.8
C12 C11 C16 119.6(7)
C12 C11 C10 122.1(7)
C16 C11 C10 118.3(7)
C35 C36 C37 119.9(8)
C35 C36 H010 120.1
C37 C36 H010 120.1
C25 C24 C23 121.1(7)
C25 C24 H011 119.5
C23 C24 H011 119.5
N2 C10 C11 112.8(6)
N2 C10 P1 108.5(5)
C11 C10 P1 112.9(5)
N2 C10 H012 107.4
C11 C10 H012 107.4
P1 C10 H012 107.4
C4 C9 C8 120.2(7)
C4 C9 H013 119.9
C8 C9 H013 119.9
N2 C2 C1 111.9(6)
N2 C2 H01A 109.2
C1 C2 H01A 109.2
N2 C2 H01B 109.2
C1 C2 H01B 109.2
H01A C2 H01B 107.9
C21 C22 C17 119.5(8)
C21 C22 H015 120.2
C17 C22 H015 120.2
C20 C21 C22 120.3(8)
C20 C21 H016 119.9
C22 C21 H016 119.9
C8 C7 C6 118.7(8)
C8 C7 H017 120.6
C6 C7 H017 120.6
C33 C34 C29 120.3(8)
C33 C34 H018 119.8
C29 C34 H018 119.8
C14 C13 C12 119.2(7)
C14 C13 H019 120.4
C12 C13 H019 120.4
C39 C40 C35 120.1(8)
C39 C40 H01C 120.0
C35 C40 H01C 120.0
C40 C39 C38 121.0(8)
C40 C39 H01D 119.5
C38 C39 H01D 119.5
C31 C30 C29 120.9(8)
C31 C30 H01E 119.5
C29 C30 H01E 119.5
C19 C18 C17 120.4(8)
C19 C18 H01F 119.8
C17 C18 H01F 119.8
C33 C32 C31 120.2(8)
C33 C32 H01G 119.9
C31 C32 H01G 119.9
C15 C14 C13 120.3(8)
C15 C14 H01H 119.9
C13 C14 H01H 119.9
C18 C17 C22 119.4(8)
C18 C17 P2 121.1(6)
C22 C17 P2 119.3(6)
C34 C29 C30 118.8(7)
C34 C29 P1 121.4(6)
C30 C29 P1 119.8(6)
C18 C19 C20 119.7(8)
C18 C19 H01I 120.1
C20 C19 H01I 120.1
C36 C37 C38 119.2(8)
C36 C37 H01J 120.4
C38 C37 H01J 120.4
C30 C31 C32 119.1(8)
C30 C31 H01K 120.4
C32 C31 H01K 120.4
N2 C3 C4 119.1(6)
N2 C3 P2 103.7(5)
C4 C3 P2 112.8(5)
N2 C3 H01L 106.9
C4 C3 H01L 106.9
P2 C3 H01L 106.9
C34 C33 C32 120.6(8)
C34 C33 H01M 119.7
C32 C33 H01M 119.7
C21 C20 C19 120.7(8)
C21 C20 H01N 119.7
C19 C20 H01N 119.7
C27 C26 C25 120.0(8)
C27 C26 H01O 120.0
C25 C26 H01O 120.0
C27 C28 C23 119.3(8)
C27 C28 H01P 120.3
C23 C28 H01P 120.3
C39 C38 C37 119.9(8)
C39 C38 H01Q 120.0
C37 C38 H01Q 120.0
C28 C27 C26 122.0(8)
C28 C27 H01R 119.0
C26 C27 H01R 119.0
Cl9 C42 Cl8 110.9(5)
Cl9 C42 H01S 109.5
Cl8 C42 H01S 109.5
Cl9 C42 H01T 109.5
Cl8 C42 H01T 109.5
H01S C42 H01T 108.0

loop_
_geom_bond_atom_site_label_1
_geom_bond_atom_site_label_2
_geom_bond_distance
Ga2 Cl4 2.168(2)
Ga2 Cl6 2.172(2)
Ga2 Cl7 2.179(2)
Ga2 Cl5 2.189(2)
Ga1 N1 1.977(7)
Ga1 Cl2 2.156(2)
Ga1 Cl3 2.158(2)
Ga1 Cl1 2.179(2)
S1 O2 1.433(6)
S1 O1 1.433(6)
S1 O3 1.450(5)
S1 C41 1.808(8)
P2 C23 1.776(8)
P2 C17 1.780(8)
P2 C12 1.785(8)
P2 C3 1.836(8)
P1 C35 1.775(8)
P1 C29 1.778(8)
P1 C5 1.780(8)
P1 C10 1.866(8)
Cl8 C42 1.766(10)
Cl9 C42 1.750(11)
F1 C41 1.335(9)
F3 C41 1.341(9)
F2 C41 1.365(9)
N2 C10 1.451(9)
N2 C3 1.461(9)
N2 C2 1.477(9)
N1 C1 1.488(10)
N1 H00A 0.8900
N1 H00B 0.8900
C1 C2 1.522(10)
C1 H00C 0.9700
C1 H00D 0.9700
C4 C9 1.375(10)
C4 C5 1.402(10)
C4 C3 1.537(11)
C35 C40 1.397(10)
C35 C36 1.398(11)
C15 C14 1.388(11)
C15 C16 1.398(11)
C15 H00Q 0.9300
C8 C9 1.375(11)
C8 C7 1.386(11)
C8 H00R 0.9300
C5 C6 1.395(11)
C25 C24 1.374(11)
C25 C26 1.401(12)
C25 H00U 0.9300
C12 C11 1.383(11)
C12 C13 1.426(10)
C23 C24 1.405(11)
C23 C28 1.407(11)
C6 C7 1.390(11)
C6 H00X 0.9300
C16 C11 1.398(11)
C16 H00Y 0.9300
C11 C10 1.523(11)
C36 C37 1.398(12)
C36 H010 0.9300
C24 H011 0.9300
C10 H012 0.9800
C9 H013 0.9300
C2 H01A 0.9700
C2 H01B 0.9700
C22 C21 1.392(12)
C22 C17 1.402(11)
C22 H015 0.9300
C21 C20 1.373(13)
C21 H016 0.9300
C7 H017 0.9300
C34 C33 1.377(12)
C34 C29 1.401(11)
C34 H018 0.9300
C13 C14 1.389(11)
C13 H019 0.9300
C40 C39 1.367(12)
C40 H01C 0.9300
C39 C38 1.385(13)
C39 H01D 0.9300
C30 C31 1.386(12)
C30 C29 1.411(11)
C30 H01E 0.9300
C18 C19 1.376(11)
C18 C17 1.401(11)
C18 H01F 0.9300
C32 C33 1.396(13)
C32 C31 1.400(13)
C32 H01G 0.9300
C14 H01H 0.9300
C19 C20 1.394(12)
C19 H01I 0.9300
C37 C38 1.405(12)
C37 H01J 0.9300
C31 H01K 0.9300
C3 H01L 0.9800
C33 H01M 0.9300
C20 H01N 0.9300
C26 C27 1.374(13)
C26 H01O 0.9300
C28 C27 1.355(12)
C28 H01P 0.9300
C38 H01Q 0.9300
C27 H01R 0.9300
C42 H01S 0.9700
C42 H01T 0.9700
